data_7243397
loop_
_publ_author_name
'Asressu, Kesatebrhan Haile'
'Chan, Chieh-Kai'
'Wang, Cheng-Chung'

_publ_section_title
;
 TMSOTf-catalyzed synthesis of trisubstituted imidazoles using
 hexamethyldisilazane as a nitrogen source under neat and microwave
 irradiation conditions
;
_journal_issue 45
_journal_name_full 'RSC Advances'
_journal_page_first 28061
_journal_page_last 28071
_journal_paper_doi 10.1039/D1RA05802A
_journal_volume 11
_journal_year 2021
_chemical_absolute_configuration ad
_chemical_formula_moiety 'C22 H18 N2'
_chemical_formula_sum 'C22 H18 N2'
_chemical_formula_weight 310.38
_space_group_crystal_system monoclinic
_space_group_IT_number 9
_space_group_name_Hall 'C -2yc'
_space_group_name_H-M_alt 'C 1 c 1'
_atom_sites_solution_hydrogens mixed
_audit_creation_method SHELXL-2018/3
_audit_update_record
;
2021-05-06 deposited with the CCDC.	2021-08-12 downloaded from the CCDC.
;
_cell_angle_alpha 90
_cell_angle_beta 112.9490(10)
_cell_angle_gamma 90
_cell_formula_units_Z 4
_cell_length_a 10.7445(3)
_cell_length_b 19.4078(5)
_cell_length_c 8.7809(2)
_cell_measurement_reflns_used 7607
_cell_measurement_temperature 100.0(2)
_cell_measurement_theta_max 27.45
_cell_measurement_theta_min 2.31
_cell_volume 1686.13(8)
_computing_cell_refinement 'SAINT V8.40A (Bruker Nano, Inc., 2019)'
_computing_data_collection 'Bruker Instrument Service v2012.12.0.3'
_computing_data_reduction 'SAINT V8.40A (Bruker Nano, Inc., 2019)'
_computing_molecular_graphics 'shelXle (C.B. Huebschle, rev 958)'
_computing_publication_material 'WinGX publication routines (Farrugia, 2014)'
_computing_structure_refinement 'SHELXL-2018/3 (Sheldrick, 2018)'
_computing_structure_solution 'SHELXT 2014/5 (Sheldrick, 2014)'
_diffrn_ambient_temperature 100.0(2)
_diffrn_measured_fraction_theta_full 0.996
_diffrn_measured_fraction_theta_max 0.997
_diffrn_measurement_device_type 'Bruker APEX-II CCD'
_diffrn_measurement_method '\f and \w scans'
_diffrn_radiation_type MoK\a
_diffrn_radiation_wavelength 0.71073
_diffrn_reflns_av_R_equivalents 0.0527
_diffrn_reflns_av_unetI/netI 0.0316
_diffrn_reflns_Laue_measured_fraction_full 0.996
_diffrn_reflns_Laue_measured_fraction_max 0.997
_diffrn_reflns_limit_h_max 13
_diffrn_reflns_limit_h_min -13
_diffrn_reflns_limit_k_max 25
_diffrn_reflns_limit_k_min -25
_diffrn_reflns_limit_l_max 11
_diffrn_reflns_limit_l_min -11
_diffrn_reflns_number 24629
_diffrn_reflns_point_group_measured_fraction_full 0.954
_diffrn_reflns_point_group_measured_fraction_max 0.942
_diffrn_reflns_theta_full 25.242
_diffrn_reflns_theta_max 27.494
_diffrn_reflns_theta_min 2.764
_exptl_absorpt_coefficient_mu 0.072
_exptl_absorpt_correction_T_max 0.9987
_exptl_absorpt_correction_T_min 0.9811
_exptl_absorpt_correction_type numerical
_exptl_absorpt_process_details 'Bruker SADABS, 1996'
_exptl_crystal_colour colourless
_exptl_crystal_density_diffrn 1.223
_exptl_crystal_density_meas ?
_exptl_crystal_density_method 'not measured'
_exptl_crystal_description niddle
_exptl_crystal_F_000 656
_exptl_crystal_size_max 0.245
_exptl_crystal_size_mid 0.099
_exptl_crystal_size_min 0.084
_refine_diff_density_max 0.155
_refine_diff_density_min -0.164
_refine_diff_density_rms 0.034
_refine_ls_abs_structure_details
;
 Refined as an inversion twin.
;
_refine_ls_abs_structure_Flack 2(3)
_refine_ls_extinction_method none
_refine_ls_goodness_of_fit_ref 1.064
_refine_ls_hydrogen_treatment mixed
_refine_ls_matrix_type full
_refine_ls_number_parameters 223
_refine_ls_number_reflns 3652
_refine_ls_number_restraints 2
_refine_ls_restrained_S_all 1.064
_refine_ls_R_factor_all 0.0419
_refine_ls_R_factor_gt 0.0334
_refine_ls_shift/su_max 0.000
_refine_ls_shift/su_mean 0.000
_refine_ls_structure_factor_coef Fsqd
_refine_ls_weighting_details 'w=1/[\s^2^(Fo^2^)+(0.0351P)^2^+0.6802P] where P=(Fo^2^+2Fc^2^)/3'
_refine_ls_weighting_scheme calc
_refine_ls_wR_factor_gt 0.0757
_refine_ls_wR_factor_ref 0.0808
_reflns_Friedel_coverage 0.884
_reflns_Friedel_fraction_full 0.911
_reflns_Friedel_fraction_max 0.887
_reflns_number_gt 3331
_reflns_number_total 3652
_reflns_threshold_expression 'I > 2\s(I)'
_cod_data_source_file d1ra05802a2.cif
_cod_data_source_block i18082
_cod_depositor_comments
;
The following automatic conversions were performed:

data item '_exptl_crystal_density_meas' value 'none' was changed to
'?' -- the value is perceived as not measured.

Automatic conversion script
Id: cif_fix_values 7556 2019-12-06 15:28:31Z antanas 
;
_cod_original_sg_symbol_H-M 'C c'
_cod_database_code 7243397
_shelx_shelxl_version_number 2018/3
_shelx_space_group_comment
;
The symmetry employed for this shelxl refinement is uniquely defined
by the following loop, which should always be used as a source of
symmetry information in preference to the above space-group names.
They are only intended as comments.
;
_shelx_estimated_absorpt_t_min 0.983
_shelx_estimated_absorpt_t_max 0.994

loop_
_space_group_symop_operation_xyz
'x, y, z'
'x, -y, z+1/2'
'x+1/2, y+1/2, z'
'x+1/2, -y+1/2, z+1/2'

loop_
_atom_site_label
_atom_site_type_symbol
_atom_site_fract_x
_atom_site_fract_y
_atom_site_fract_z
_atom_site_U_iso_or_equiv
_atom_site_adp_type
_atom_site_occupancy
_atom_site_site_symmetry_order
_atom_site_calc_flag
_atom_site_refinement_flags_posn
_atom_site_refinement_flags_adp
_atom_site_refinement_flags_occupancy
_atom_site_disorder_assembly
_atom_site_disorder_group
N1 N 0.53057(17) 0.48640(9) 0.3924(2) 0.0171(4) Uani 1 1 d . . . . .
H1 H 0.521(3) 0.5163(14) 0.311(4) 0.030(7) Uiso 1 1 d . . . . .
N2 N 0.49254(18) 0.43381(8) 0.5938(2) 0.0172(3) Uani 1 1 d . . . . .
C1 C 0.45827(19) 0.48640(10) 0.4888(2) 0.0172(4) Uani 1 1 d . . . . .
C2 C 0.6145(2) 0.42955(10) 0.4339(2) 0.0180(4) Uani 1 1 d . . . . .
C3 C 0.5908(2) 0.39754(10) 0.5608(2) 0.0173(4) Uani 1 1 d . . . . .
C4 C 0.3619(2) 0.54176(11) 0.4802(2) 0.0195(4) Uani 1 1 d . . . . .
C5 C 0.2378(2) 0.52841(12) 0.4920(3) 0.0244(5) Uani 1 1 d . . . . .
C6 C 0.1545(3) 0.58469(13) 0.4837(3) 0.0342(6) Uani 1 1 d . . . . .
H6 H 0.069661 0.576997 0.490930 0.041 Uiso 1 1 calc R U . . .
C7 C 0.1920(3) 0.65125(14) 0.4652(4) 0.0389(6) Uani 1 1 d . . . . .
H7 H 0.133536 0.688563 0.461246 0.047 Uiso 1 1 calc R U . . .
C8 C 0.3140(3) 0.66369(12) 0.4526(3) 0.0332(6) Uani 1 1 d . . . . .
H8 H 0.339639 0.709429 0.439295 0.040 Uiso 1 1 calc R U . . .
C9 C 0.3989(2) 0.60904(11) 0.4594(3) 0.0245(5) Uani 1 1 d . . . . .
H9 H 0.482720 0.617328 0.449952 0.029 Uiso 1 1 calc R U . . .
C10 C 0.1907(2) 0.45666(13) 0.5083(3) 0.0306(5) Uani 1 1 d . . . . .
H10A H 0.097769 0.458508 0.502215 0.046 Uiso 1 1 calc R U . . .
H10B H 0.249824 0.437033 0.614863 0.046 Uiso 1 1 calc R U . . .
H10C H 0.194050 0.427780 0.418406 0.046 Uiso 1 1 calc R U . . .
C11 C 0.6982(2) 0.41303(11) 0.3409(2) 0.0191(4) Uani 1 1 d . . . . .
C12 C 0.7640(2) 0.46496(12) 0.2914(3) 0.0233(5) Uani 1 1 d . . . . .
H12 H 0.758525 0.511322 0.322907 0.028 Uiso 1 1 calc R U . . .
C13 C 0.8376(2) 0.44924(13) 0.1960(3) 0.0289(5) Uani 1 1 d . . . . .
H13 H 0.882438 0.484829 0.162955 0.035 Uiso 1 1 calc R U . . .
C14 C 0.8456(2) 0.38175(14) 0.1493(3) 0.0324(6) Uani 1 1 d . . . . .
H14 H 0.894711 0.371208 0.082745 0.039 Uiso 1 1 calc R U . . .
C15 C 0.7823(2) 0.32986(13) 0.1991(3) 0.0298(5) Uani 1 1 d . . . . .
H15 H 0.789300 0.283533 0.168378 0.036 Uiso 1 1 calc R U . . .
C16 C 0.7084(2) 0.34501(12) 0.2938(3) 0.0245(5) Uani 1 1 d . . . . .
H16 H 0.664446 0.309029 0.326942 0.029 Uiso 1 1 calc R U . . .
C17 C 0.6548(2) 0.33682(10) 0.6608(3) 0.0187(4) Uani 1 1 d . . . . .
C18 C 0.7901(2) 0.31962(11) 0.6971(3) 0.0227(4) Uani 1 1 d . . . . .
H18 H 0.843258 0.347884 0.657515 0.027 Uiso 1 1 calc R U . . .
C19 C 0.8469(2) 0.26162(11) 0.7905(3) 0.0272(5) Uani 1 1 d . . . . .
H19 H 0.938435 0.250219 0.813322 0.033 Uiso 1 1 calc R U . . .
C20 C 0.7716(2) 0.22002(11) 0.8511(3) 0.0276(5) Uani 1 1 d . . . . .
H20 H 0.810835 0.180094 0.914136 0.033 Uiso 1 1 calc R U . . .
C21 C 0.6388(2) 0.23722(12) 0.8189(3) 0.0264(5) Uani 1 1 d . . . . .
H21 H 0.586847 0.209211 0.860808 0.032 Uiso 1 1 calc R U . . .
C22 C 0.5810(2) 0.29514(11) 0.7257(3) 0.0215(4) Uani 1 1 d . . . . .
H22 H 0.490057 0.306718 0.705610 0.026 Uiso 1 1 calc R U . . .

loop_
_atom_site_aniso_label
_atom_site_aniso_U_11
_atom_site_aniso_U_22
_atom_site_aniso_U_33
_atom_site_aniso_U_23
_atom_site_aniso_U_13
_atom_site_aniso_U_12
N1 0.0185(9) 0.0186(8) 0.0151(8) 0.0006(7) 0.0074(7) 0.0020(7)
N2 0.0180(8) 0.0175(8) 0.0158(8) -0.0007(6) 0.0062(7) 0.0025(6)
C1 0.0194(10) 0.0182(10) 0.0143(10) -0.0023(7) 0.0069(8) 0.0002(8)
C2 0.0188(10) 0.0178(9) 0.0168(10) -0.0022(8) 0.0063(8) 0.0020(8)
C3 0.0165(10) 0.0174(9) 0.0173(10) -0.0019(7) 0.0058(8) 0.0009(8)
C4 0.0226(10) 0.0212(10) 0.0133(9) -0.0011(8) 0.0054(8) 0.0048(8)
C5 0.0227(11) 0.0296(12) 0.0201(11) -0.0032(9) 0.0075(9) 0.0053(9)
C6 0.0260(12) 0.0392(14) 0.0360(14) -0.0039(11) 0.0106(11) 0.0106(11)
C7 0.0379(14) 0.0329(13) 0.0421(15) -0.0019(11) 0.0115(12) 0.0191(11)
C8 0.0414(15) 0.0222(11) 0.0343(13) 0.0011(10) 0.0129(11) 0.0089(10)
C9 0.0303(12) 0.0221(11) 0.0216(11) 0.0003(8) 0.0104(9) 0.0045(9)
C10 0.0216(11) 0.0363(13) 0.0344(14) 0.0006(10) 0.0116(10) 0.0011(10)
C11 0.0161(10) 0.0251(11) 0.0159(10) 0.0002(8) 0.0061(8) 0.0041(8)
C12 0.0209(10) 0.0296(12) 0.0185(10) 0.0034(9) 0.0069(8) 0.0042(9)
C13 0.0218(11) 0.0441(14) 0.0238(12) 0.0109(10) 0.0120(10) 0.0052(10)
C14 0.0268(12) 0.0509(15) 0.0238(12) 0.0038(11) 0.0147(10) 0.0138(11)
C15 0.0318(13) 0.0349(13) 0.0236(12) -0.0047(10) 0.0116(10) 0.0106(10)
C16 0.0243(11) 0.0257(11) 0.0236(12) -0.0031(9) 0.0094(9) 0.0030(9)
C17 0.0216(10) 0.0169(9) 0.0163(9) -0.0037(7) 0.0061(8) 0.0006(8)
C18 0.0197(10) 0.0217(10) 0.0235(11) -0.0013(8) 0.0051(9) -0.0001(8)
C19 0.0203(11) 0.0252(12) 0.0291(12) -0.0030(9) 0.0020(9) 0.0041(9)
C20 0.0292(12) 0.0166(10) 0.0271(12) 0.0018(9) 0.0003(9) 0.0036(9)
C21 0.0296(12) 0.0215(11) 0.0241(11) 0.0009(9) 0.0062(9) -0.0039(9)
C22 0.0203(10) 0.0211(10) 0.0205(10) 0.0008(8) 0.0053(8) 0.0002(8)

loop_
_atom_type_symbol
_atom_type_description
_atom_type_scat_dispersion_real
_atom_type_scat_dispersion_imag
_atom_type_scat_source
C C 0.0033 0.0016 'International Tables Vol C Tables 4.2.6.8 and 6.1.1.4'
H H 0.0000 0.0000 'International Tables Vol C Tables 4.2.6.8 and 6.1.1.4'
N N 0.0061 0.0033 'International Tables Vol C Tables 4.2.6.8 and 6.1.1.4'

loop_
_geom_angle_atom_site_label_1
_geom_angle_atom_site_label_2
_geom_angle_atom_site_label_3
_geom_angle
_geom_angle_site_symmetry_1
_geom_angle_site_symmetry_3
_geom_angle_publ_flag
C1 N1 C2 108.00(17) . . ?
C1 N1 H1 125.8(17) . . ?
C2 N1 H1 126.0(17) . . ?
C1 N2 C3 105.82(16) . . ?
N2 C1 N1 111.27(17) . . ?
N2 C1 C4 126.55(18) . . ?
N1 C1 C4 122.06(18) . . ?
N1 C2 C3 105.40(17) . . ?
N1 C2 C11 120.41(18) . . ?
C3 C2 C11 134.09(19) . . ?
C2 C3 N2 109.48(17) . . ?
C2 C3 C17 130.60(18) . . ?
N2 C3 C17 119.88(17) . . ?
C9 C4 C5 120.6(2) . . ?
C9 C4 C1 117.27(19) . . ?
C5 C4 C1 122.09(19) . . ?
C6 C5 C4 117.4(2) . . ?
C6 C5 C10 119.8(2) . . ?
C4 C5 C10 122.8(2) . . ?
C7 C6 C5 121.9(2) . . ?
C7 C6 H6 119.1 . . ?
C5 C6 H6 119.1 . . ?
C8 C7 C6 120.2(2) . . ?
C8 C7 H7 119.9 . . ?
C6 C7 H7 119.9 . . ?
C7 C8 C9 119.5(2) . . ?
C7 C8 H8 120.2 . . ?
C9 C8 H8 120.2 . . ?
C8 C9 C4 120.4(2) . . ?
C8 C9 H9 119.8 . . ?
C4 C9 H9 119.8 . . ?
C5 C10 H10A 109.5 . . ?
C5 C10 H10B 109.5 . . ?
H10A C10 H10B 109.5 . . ?
C5 C10 H10C 109.5 . . ?
H10A C10 H10C 109.5 . . ?
H10B C10 H10C 109.5 . . ?
C12 C11 C16 118.79(19) . . ?
C12 C11 C2 120.75(19) . . ?
C16 C11 C2 120.40(19) . . ?
C13 C12 C11 120.4(2) . . ?
C13 C12 H12 119.8 . . ?
C11 C12 H12 119.8 . . ?
C14 C13 C12 120.1(2) . . ?
C14 C13 H13 120.0 . . ?
C12 C13 H13 120.0 . . ?
C15 C14 C13 120.1(2) . . ?
C15 C14 H14 119.9 . . ?
C13 C14 H14 119.9 . . ?
C14 C15 C16 120.3(2) . . ?
C14 C15 H15 119.9 . . ?
C16 C15 H15 119.9 . . ?
C15 C16 C11 120.4(2) . . ?
C15 C16 H16 119.8 . . ?
C11 C16 H16 119.8 . . ?
C22 C17 C18 118.12(19) . . ?
C22 C17 C3 119.93(18) . . ?
C18 C17 C3 121.93(19) . . ?
C19 C18 C17 120.4(2) . . ?
C19 C18 H18 119.8 . . ?
C17 C18 H18 119.8 . . ?
C18 C19 C20 120.7(2) . . ?
C18 C19 H19 119.6 . . ?
C20 C19 H19 119.6 . . ?
C21 C20 C19 119.4(2) . . ?
C21 C20 H20 120.3 . . ?
C19 C20 H20 120.3 . . ?
C20 C21 C22 120.3(2) . . ?
C20 C21 H21 119.8 . . ?
C22 C21 H21 119.8 . . ?
C21 C22 C17 121.0(2) . . ?
C21 C22 H22 119.5 . . ?
C17 C22 H22 119.5 . . ?

loop_
_geom_bond_atom_site_label_1
_geom_bond_atom_site_label_2
_geom_bond_distance
_geom_bond_site_symmetry_2
_geom_bond_publ_flag
N1 C1 1.354(3) . ?
N1 C2 1.381(3) . ?
N1 H1 0.90(3) . ?
N2 C1 1.327(3) . ?
N2 C3 1.390(3) . ?
C1 C4 1.473(3) . ?
C2 C3 1.383(3) . ?
C2 C11 1.467(3) . ?
C3 C17 1.470(3) . ?
C4 C9 1.397(3) . ?
C4 C5 1.402(3) . ?
C5 C6 1.396(3) . ?
C5 C10 1.507(3) . ?
C6 C7 1.381(4) . ?
C6 H6 0.9500 . ?
C7 C8 1.380(4) . ?
C7 H7 0.9500 . ?
C8 C9 1.385(3) . ?
C8 H8 0.9500 . ?
C9 H9 0.9500 . ?
C10 H10A 0.9800 . ?
C10 H10B 0.9800 . ?
C10 H10C 0.9800 . ?
C11 C12 1.394(3) . ?
C11 C16 1.400(3) . ?
C12 C13 1.391(3) . ?
C12 H12 0.9500 . ?
C13 C14 1.385(4) . ?
C13 H13 0.9500 . ?
C14 C15 1.378(4) . ?
C14 H14 0.9500 . ?
C15 C16 1.387(3) . ?
C15 H15 0.9500 . ?
C16 H16 0.9500 . ?
C17 C22 1.400(3) . ?
C17 C18 1.402(3) . ?
C18 C19 1.386(3) . ?
C18 H18 0.9500 . ?
C19 C20 1.388(3) . ?
C19 H19 0.9500 . ?
C20 C21 1.383(3) . ?
C20 H20 0.9500 . ?
C21 C22 1.386(3) . ?
C21 H21 0.9500 . ?
C22 H22 0.9500 . ?
